data_7156015
loop_
_publ_author_name
'Zhang, Cheng'
'Dong, Shanliang'
'Zheng, Yang'
'He, Ciwang'
'Chen, Jiaolong'
'Zhen, Jingsen'
'Qiu, Lihua'
'Xu, Xinfang'

_publ_section_title
;
 Synthesis of spiro-4H-pyrazole-oxindoles and fused 1H-pyrazoles via
 divergent, thermally induced tandem cyclization/migration of
 alkyne-tethered diazo compounds.
;
_journal_issue 5
_journal_name_full 'Organic &amp; biomolecular chemistry'
_journal_page_first 688
_journal_page_last 692
_journal_paper_doi 10.1039/c7ob02802d
_journal_volume 16
_journal_year 2018
_chemical_formula_moiety 'C23 H17 N3 O3 S'
_chemical_formula_sum 'C23 H17 N3 O3 S'
_chemical_formula_weight 415.45
_space_group_crystal_system monoclinic
_space_group_IT_number 14
_space_group_name_Hall '-P 2yn'
_space_group_name_H-M_alt 'P 1 21/n 1'
_symmetry_space_group_name_Hall '-P 2yn'
_symmetry_space_group_name_H-M 'P 1 21/n 1'
_atom_sites_solution_hydrogens geom
_audit_creation_method SHELXL-2013
_audit_update_record
;
2017-08-02 deposited with the CCDC.
2017-12-06 downloaded from the CCDC.
;
_cell_angle_alpha 90
_cell_angle_beta 97.033(2)
_cell_angle_gamma 90
_cell_formula_units_Z 4
_cell_length_a 5.4320(2)
_cell_length_b 19.9758(9)
_cell_length_c 17.4712(8)
_cell_measurement_reflns_used 8970
_cell_measurement_temperature 120(2)
_cell_measurement_theta_max 28.35
_cell_measurement_theta_min 2.35
_cell_volume 1881.51(14)
_computing_cell_refinement 'Bruker D8 Quest'
_computing_data_collection 'Bruker D8 Quest'
_computing_data_reduction 'Bruker D8 Quest'
_computing_molecular_graphics 'SHELXL-2013 (Sheldrick, 2013)'
_computing_publication_material 'publCIF (Westrip, 2010)'
_computing_structure_refinement 'SHELXL-2013 (Sheldrick, 2013)'
_computing_structure_solution 'SHELXL-2013 (Sheldrick, 2013)'
_diffrn_ambient_temperature 120(2)
_diffrn_measured_fraction_theta_full 0.999
_diffrn_measured_fraction_theta_max 0.999
_diffrn_measurement_device_type 'Bruker D8 Quest'
_diffrn_measurement_method 'phi and omega scans'
_diffrn_radiation_type MoK\a
_diffrn_radiation_wavelength 0.71073
_diffrn_reflns_av_R_equivalents 0.0556
_diffrn_reflns_av_unetI/netI 0.0378
_diffrn_reflns_Laue_measured_fraction_full 0.999
_diffrn_reflns_Laue_measured_fraction_max 0.999
_diffrn_reflns_limit_h_max 7
_diffrn_reflns_limit_h_min -7
_diffrn_reflns_limit_k_max 26
_diffrn_reflns_limit_k_min -26
_diffrn_reflns_limit_l_max 23
_diffrn_reflns_limit_l_min -23
_diffrn_reflns_number 31833
_diffrn_reflns_point_group_measured_fraction_full 0.999
_diffrn_reflns_point_group_measured_fraction_max 0.999
_diffrn_reflns_theta_full 25.242
_diffrn_reflns_theta_max 28.278
_diffrn_reflns_theta_min 1.555
_diffrn_standards_decay_% 0
_diffrn_standards_interval_count 0
_diffrn_standards_interval_time 0
_diffrn_standards_number 0
_exptl_absorpt_coefficient_mu 0.205
_exptl_absorpt_correction_T_max 0.948
_exptl_absorpt_correction_T_min 0.893
_exptl_absorpt_correction_type multi-scan
_exptl_absorpt_process_details 'SADABS, Sheldrick, 2008'
_exptl_crystal_colour colourless
_exptl_crystal_density_diffrn 1.467
_exptl_crystal_description rod
_exptl_crystal_F_000 864
_exptl_crystal_size_max 0.700
_exptl_crystal_size_mid 0.460
_exptl_crystal_size_min 0.260
_refine_diff_density_max 0.527
_refine_diff_density_min -0.614
_refine_diff_density_rms 0.149
_refine_ls_extinction_coef 0.037(3)
_refine_ls_extinction_expression Fc^*^=kFc[1+0.001xFc^2^\l^3^/sin(2\q)]^-1/4^
_refine_ls_extinction_method SHELXL
_refine_ls_goodness_of_fit_ref 1.159
_refine_ls_hydrogen_treatment constr
_refine_ls_matrix_type full
_refine_ls_number_parameters 315
_refine_ls_number_reflns 4668
_refine_ls_number_restraints 210
_refine_ls_restrained_S_all 1.133
_refine_ls_R_factor_all 0.0929
_refine_ls_R_factor_gt 0.0674
_refine_ls_shift/su_max 0.000
_refine_ls_shift/su_mean 0.000
_refine_ls_structure_factor_coef Fsqd
_refine_ls_weighting_details
;
 w=1/[\s^2^(Fo^2^)+(0.0816P)^2^+1.9108P]
 where P=(Fo^2^+2Fc^2^)/3
;
_refine_ls_weighting_scheme calc
_refine_ls_wR_factor_gt 0.1659
_refine_ls_wR_factor_ref 0.1920
_reflns_Friedel_coverage 0.000
_reflns_number_gt 3599
_reflns_number_total 4668
_reflns_threshold_expression 'I > 2\s(I)'
_cod_data_source_file c7ob02802d2.cif
_cod_data_source_block S
_cod_depositor_comments 'Adding full bibliography for 7156014--7156016.cif.'
_cod_database_code 7156015
_publcif_datablock.id {aa165ef2-cf11-4f53-90b9-e40457a08a8a}

_shelx_space_group_comment
;
The symmetry employed for this shelxl refinement is uniquely defined
by the following loop, which should always be used as a source of
symmetry information in preference to the above space-group names.
They are only intended as comments.
;
_shelx_estimated_absorpt_t_min 0.870
_shelx_estimated_absorpt_t_max 0.949
_shelxl_version_number 2013-2

loop_
_space_group_symop_operation_xyz
'x, y, z'
'-x+1/2, y+1/2, -z+1/2'
'-x, -y, -z'
'x-1/2, -y-1/2, z-1/2'

loop_
_atom_site_label
_atom_site_type_symbol
_atom_site_fract_x
_atom_site_fract_y
_atom_site_fract_z
_atom_site_U_iso_or_equiv
_atom_site_adp_type
_atom_site_occupancy
_atom_site_site_symmetry_order
_atom_site_calc_flag
_atom_site_refinement_flags_posn
_atom_site_refinement_flags_adp
_atom_site_refinement_flags_occupancy
_atom_site_disorder_assembly
_atom_site_disorder_group
S1 S 0.45986(13) 0.17650(3) 0.92368(5) 0.0354(2) Uani 1 1 d . . . . .
O1 O 0.3304(4) 0.20233(10) 0.85443(14) 0.0409(6) Uani 1 1 d . . . . .
O2 O 0.3302(5) 0.15984(10) 0.98686(16) 0.0533(7) Uani 1 1 d . . . . .
O3 O 0.7894(5) 0.14630(11) 1.08936(14) 0.0568(7) Uani 1 1 d . . . . .
N1 N 1.1062(7) 0.21819(13) 1.13170(14) 0.0514(9) Uani 1 1 d . . . . .
N2 N 0.6712(4) 0.23776(11) 0.95280(14) 0.0305(5) Uani 1 1 d . . . . .
N3 N 0.6953(4) 0.28811(10) 0.90068(13) 0.0263(5) Uani 1 1 d . . . . .
C1 C 0.8899(5) 0.32365(12) 0.92982(14) 0.0235(5) Uani 1 1 d . . . . .
C2 C 0.9577(4) 0.38279(12) 0.88536(14) 0.0221(5) Uani 1 1 d . . . . .
C3 C 1.1479(7) 0.3803(2) 0.8417(3) 0.0620(12) Uani 1 1 d . . . . .
H3 H 1.2474 0.3412 0.8418 0.074 Uiso 1 1 calc R U . . .
C4 C 1.1968(7) 0.4353(2) 0.7967(3) 0.0729(15) Uani 1 1 d . . . . .
H4 H 1.3308 0.4331 0.7666 0.088 Uiso 1 1 calc R U . . .
C5 C 1.0595(5) 0.49130(14) 0.79484(16) 0.0325(6) Uani 1 1 d . . . . .
H5 H 1.0943 0.5282 0.7636 0.039 Uiso 1 1 calc R U . . .
C6 C 0.8706(9) 0.49408(17) 0.8384(3) 0.0670(13) Uani 1 1 d . . . . .
H6 H 0.7716 0.5333 0.8379 0.080 Uiso 1 1 calc R U . . .
C7 C 0.8201(8) 0.43982(17) 0.8839(2) 0.0644(13) Uani 1 1 d . . . . .
H7 H 0.6873 0.4426 0.9144 0.077 Uiso 1 1 calc R U . . .
C8 C 1.0010(5) 0.29649(13) 1.00090(14) 0.0266(6) Uani 1 1 d . . . . .
C9 C 1.2132(6) 0.31372(14) 1.05509(15) 0.0322(6) Uani 1 1 d . . . . .
C10 C 1.3728(5) 0.36707(15) 1.04505(16) 0.0345(7) Uani 1 1 d . . . . .
H10 H 1.3392 0.3950 1.0010 0.041 Uiso 1 1 calc R U . . .
C11 C 1.5777(6) 0.37999(18) 1.09757(17) 0.0444(8) Uani 1 1 d . . . . .
H11 H 1.6845 0.4164 1.0899 0.053 Uiso 1 1 calc R U . . .
C12 C 1.6257(8) 0.3391(2) 1.1618(2) 0.0576(11) Uani 1 1 d . . . . .
H12 H 1.7670 0.3476 1.1982 0.069 Uiso 1 1 calc R U . . .
C13 C 1.4723(9) 0.2863(2) 1.17379(18) 0.0592(12) Uani 1 1 d . . . . .
H13 H 1.5087 0.2591 1.2183 0.071 Uiso 1 1 calc R U . . .
C14 C 1.2623(7) 0.27227(15) 1.12088(16) 0.0446(9) Uani 1 1 d . . . . .
C15 C 0.9072(7) 0.19709(15) 1.07958(17) 0.0434(9) Uani 1 1 d . . . . .
C16 C 0.8590(5) 0.24161(13) 1.01387(15) 0.0305(6) Uani 1 1 d . . . . .
C17 C 0.6263(10) 0.10747(17) 0.8964(3) 0.0188(16) Uani 0.494(8) 1 d G U P A 1
C18 C 0.8372(12) 0.1174(3) 0.8601(4) 0.0294(18) Uani 0.494(8) 1 d G U P A 1
H18 H 0.8790 0.1611 0.8446 0.035 Uiso 0.494(8) 1 calc R U P A 1
C19 C 0.9871(8) 0.0634(4) 0.8465(4) 0.0317(19) Uani 0.494(8) 1 d G U P A 1
H19 H 1.1312 0.0701 0.8217 0.038 Uiso 0.494(8) 1 calc R U P A 1
C20 C 0.9260(8) -0.0006(3) 0.8692(3) 0.030(2) Uani 0.494(8) 1 d G U P A 1
H20 H 1.0285 -0.0375 0.8599 0.036 Uiso 0.494(8) 1 calc R U P A 1
C21 C 0.7151(10) -0.01054(18) 0.9055(3) 0.0264(14) Uani 0.494(8) 1 d G U P A 1
H21 H 0.6734 -0.0543 0.9210 0.032 Uiso 0.494(8) 1 calc R U P A 1
C22 C 0.5653(9) 0.04350(19) 0.9191(3) 0.0226(13) Uani 0.494(8) 1 d G U P A 1
H22 H 0.4211 0.0367 0.9439 0.027 Uiso 0.494(8) 1 calc R U P A 1
C17A C 0.6667(10) 0.11301(17) 0.9096(3) 0.0189(15) Uani 0.506(8) 1 d G U P A 2
C18A C 0.7819(12) 0.1174(3) 0.8430(3) 0.0225(16) Uani 0.506(8) 1 d G U P A 2
H18A H 0.7634 0.1567 0.8121 0.027 Uiso 0.506(8) 1 calc R U P A 2
C19A C 0.9240(11) 0.0643(3) 0.8215(2) 0.0291(17) Uani 0.506(8) 1 d G U P A 2
H19A H 1.0028 0.0673 0.7759 0.035 Uiso 0.506(8) 1 calc R U P A 2
C20A C 0.9510(8) 0.0069(3) 0.8666(3) 0.028(2) Uani 0.506(8) 1 d G U P A 2
H20A H 1.0482 -0.0294 0.8519 0.033 Uiso 0.506(8) 1 calc R U P A 2
C21A C 0.8358(10) 0.00249(18) 0.9332(3) 0.0291(13) Uani 0.506(8) 1 d G U P A 2
H21A H 0.8543 -0.0368 0.9640 0.035 Uiso 0.506(8) 1 calc R U P A 2
C22A C 0.6937(10) 0.05555(19) 0.9547(3) 0.0248(14) Uani 0.506(8) 1 d G U P A 2
H22A H 0.6150 0.0526 1.0002 0.030 Uiso 0.506(8) 1 calc R U P A 2
C23 C 1.091(4) 0.1748(4) 1.2005(4) 0.037(3) Uani 0.48(3) 1 d . U P B 1
H23A H 0.9273 0.1533 1.1962 0.056 Uiso 0.48(3) 1 calc R U P B 1
H23B H 1.1144 0.2021 1.2473 0.056 Uiso 0.48(3) 1 calc R U P B 1
H23C H 1.2199 0.1403 1.2030 0.056 Uiso 0.48(3) 1 calc R U P B 1
C23A C 1.222(3) 0.1793(4) 1.2021(4) 0.039(3) Uani 0.52(3) 1 d . U P B 2
H23D H 1.1187 0.1403 1.2101 0.058 Uiso 0.52(3) 1 calc R U P B 2
H23E H 1.2338 0.2082 1.2477 0.058 Uiso 0.52(3) 1 calc R U P B 2
H23F H 1.3885 0.1642 1.1937 0.058 Uiso 0.52(3) 1 calc R U P B 2

loop_
_atom_site_aniso_label
_atom_site_aniso_U_11
_atom_site_aniso_U_22
_atom_site_aniso_U_33
_atom_site_aniso_U_23
_atom_site_aniso_U_13
_atom_site_aniso_U_12
S1 0.0354(4) 0.0188(3) 0.0580(5) 0.0075(3) 0.0295(3) 0.0047(3)
O1 0.0290(10) 0.0238(10) 0.0714(16) 0.0112(10) 0.0119(10) 0.0016(8)
O2 0.0621(15) 0.0241(10) 0.0864(18) 0.0073(11) 0.0600(14) 0.0062(10)
O3 0.0916(19) 0.0327(12) 0.0548(15) 0.0228(11) 0.0431(14) 0.0224(12)
N1 0.108(3) 0.0304(13) 0.0182(12) 0.0073(10) 0.0167(14) 0.0297(15)
N2 0.0369(12) 0.0204(10) 0.0381(13) 0.0103(9) 0.0205(11) 0.0068(9)
N3 0.0302(11) 0.0200(10) 0.0307(12) 0.0080(8) 0.0120(9) 0.0030(8)
C1 0.0254(12) 0.0220(12) 0.0245(12) 0.0034(9) 0.0091(10) 0.0056(9)
C2 0.0222(11) 0.0247(12) 0.0193(11) 0.0027(9) 0.0019(9) -0.0018(9)
C3 0.051(2) 0.058(2) 0.087(3) 0.046(2) 0.047(2) 0.0327(17)
C4 0.052(2) 0.077(3) 0.102(3) 0.058(3) 0.056(2) 0.029(2)
C5 0.0342(14) 0.0314(14) 0.0313(14) 0.0114(11) 0.0016(11) -0.0092(11)
C6 0.101(3) 0.0303(17) 0.082(3) 0.0249(18) 0.061(3) 0.0243(19)
C7 0.091(3) 0.0340(17) 0.083(3) 0.0278(17) 0.069(2) 0.0260(18)
C8 0.0363(14) 0.0240(12) 0.0218(12) 0.0041(9) 0.0133(10) 0.0142(11)
C9 0.0446(16) 0.0339(14) 0.0189(12) -0.0011(10) 0.0073(11) 0.0202(12)
C10 0.0403(15) 0.0384(15) 0.0246(13) -0.0044(11) 0.0035(12) 0.0181(13)
C11 0.0512(19) 0.0500(19) 0.0287(14) -0.0161(13) -0.0085(13) 0.0236(15)
C12 0.077(3) 0.058(2) 0.0325(17) -0.0207(16) -0.0172(17) 0.041(2)
C13 0.100(3) 0.054(2) 0.0195(14) -0.0071(14) -0.0089(17) 0.050(2)
C14 0.083(2) 0.0337(16) 0.0181(13) -0.0009(11) 0.0091(14) 0.0325(16)
C15 0.077(2) 0.0299(15) 0.0300(15) 0.0116(12) 0.0312(16) 0.0264(15)
C16 0.0420(15) 0.0258(13) 0.0271(13) 0.0083(10) 0.0182(12) 0.0155(11)
C17 0.022(3) 0.017(3) 0.018(3) -0.011(2) 0.003(2) -0.003(2)
C18 0.025(3) 0.025(3) 0.040(4) -0.003(3) 0.012(3) -0.007(2)
C19 0.027(3) 0.034(3) 0.036(4) -0.013(3) 0.013(3) -0.001(3)
C20 0.029(4) 0.033(4) 0.028(5) -0.006(4) 0.002(4) 0.008(3)
C21 0.042(4) 0.018(2) 0.020(3) 0.002(2) 0.008(2) 0.005(2)
C22 0.025(3) 0.027(3) 0.016(2) -0.0015(19) 0.003(2) -0.001(2)
C17A 0.014(3) 0.024(3) 0.018(3) 0.002(2) 0.000(2) -0.003(2)
C18A 0.027(3) 0.020(3) 0.023(3) 0.002(2) 0.011(3) 0.000(2)
C19A 0.027(3) 0.029(3) 0.034(4) -0.004(3) 0.016(3) -0.003(3)
C20A 0.028(4) 0.023(3) 0.033(5) -0.013(3) 0.007(4) 0.000(3)
C21A 0.035(3) 0.022(2) 0.030(3) -0.001(2) 0.003(2) 0.000(2)
C22A 0.030(3) 0.021(2) 0.024(3) 0.0015(19) 0.008(3) 0.000(2)
C23 0.049(7) 0.038(4) 0.022(3) 0.007(3) -0.005(4) 0.001(4)
C23A 0.054(7) 0.032(3) 0.028(3) 0.009(2) -0.002(4) -0.001(4)

loop_
_atom_type_symbol
_atom_type_description
_atom_type_scat_dispersion_real
_atom_type_scat_dispersion_imag
_atom_type_scat_source
C C 0.0033 0.0016 'International Tables Vol C Tables 4.2.6.8 and 6.1.1.4'
H H 0.0000 0.0000 'International Tables Vol C Tables 4.2.6.8 and 6.1.1.4'
N N 0.0061 0.0033 'International Tables Vol C Tables 4.2.6.8 and 6.1.1.4'
O O 0.0106 0.0060 'International Tables Vol C Tables 4.2.6.8 and 6.1.1.4'
S S 0.1246 0.1234 'International Tables Vol C Tables 4.2.6.8 and 6.1.1.4'

loop_
_geom_angle_atom_site_label_1
_geom_angle_atom_site_label_2
_geom_angle_atom_site_label_3
_geom_angle
O2 S1 O1 120.43(15)
O2 S1 N2 108.35(14)
O1 S1 N2 103.75(12)
O2 S1 C17A 109.34(18)
O1 S1 C17A 114.0(2)
N2 S1 C17A 98.2(2)
O2 S1 C17 110.46(19)
O1 S1 C17 105.9(2)
N2 S1 C17 107.1(2)
C15 N1 C14 125.5(2)
C15 N1 C23 103.6(7)
C14 N1 C23 130.7(7)
C15 N1 C23A 125.8(6)
C14 N1 C23A 107.8(7)
N3 N2 C16 110.4(2)
N3 N2 S1 116.18(19)
C16 N2 S1 132.26(18)
C1 N3 N2 105.9(2)
N3 C1 C8 111.5(2)
N3 C1 C2 117.6(2)
C8 C1 C2 130.9(2)
C3 C2 C7 118.2(3)
C3 C2 C1 121.3(2)
C7 C2 C1 120.3(2)
C2 C3 C4 119.9(3)
C2 C3 H3 120.0
C4 C3 H3 120.0
C5 C4 C3 121.7(3)
C5 C4 H4 119.1
C3 C4 H4 119.1
C4 C5 C6 118.6(3)
C4 C5 H5 120.7
C6 C5 H5 120.7
C5 C6 C7 120.4(3)
C5 C6 H6 119.8
C7 C6 H6 119.8
C2 C7 C6 121.2(3)
C2 C7 H7 119.4
C6 C7 H7 119.4
C16 C8 C1 105.2(2)
C16 C8 C9 120.1(2)
C1 C8 C9 134.7(3)
C10 C9 C14 119.3(3)
C10 C9 C8 123.9(2)
C14 C9 C8 116.7(3)
C11 C10 C9 121.5(3)
C11 C10 H10 119.3
C9 C10 H10 119.3
C10 C11 C12 119.0(4)
C10 C11 H11 120.5
C12 C11 H11 120.5
C13 C12 C11 121.1(4)
C13 C12 H12 119.4
C11 C12 H12 119.4
C12 C13 C14 120.7(3)
C12 C13 H13 119.6
C14 C13 H13 119.6
N1 C14 C13 121.4(3)
N1 C14 C9 120.3(3)
C13 C14 C9 118.3(4)
O3 C15 N1 122.6(3)
O3 C15 C16 124.9(4)
N1 C15 C16 112.5(3)
C8 C16 N2 107.0(2)
C8 C16 C15 124.7(3)
N2 C16 C15 128.3(3)
C18 C17 C22 120.0
C18 C17 S1 119.7(3)
C22 C17 S1 119.9(3)
C17 C18 C19 120.0
C17 C18 H18 120.0
C19 C18 H18 120.0
C20 C19 C18 120.0
C20 C19 H19 120.0
C18 C19 H19 120.0
C21 C20 C19 120.0
C21 C20 H20 120.0
C19 C20 H20 120.0
C20 C21 C22 120.0
C20 C21 H21 120.0
C22 C21 H21 120.0
C21 C22 C17 120.0
C21 C22 H22 120.0
C17 C22 H22 120.0
C18A C17A C22A 120.0
C18A C17A S1 116.1(3)
C22A C17A S1 123.3(3)
C17A C18A C19A 120.0
C17A C18A H18A 120.0
C19A C18A H18A 120.0
C20A C19A C18A 120.0
C20A C19A H19A 120.0
C18A C19A H19A 120.0
C19A C20A C21A 120.0
C19A C20A H20A 120.0
C21A C20A H20A 120.0
C22A C21A C20A 120.0
C22A C21A H21A 120.0
C20A C21A H21A 120.0
C21A C22A C17A 120.0
C21A C22A H22A 120.0
C17A C22A H22A 120.0
N1 C23 H23A 109.5
N1 C23 H23B 109.5
H23A C23 H23B 109.5
N1 C23 H23C 109.5
H23A C23 H23C 109.5
H23B C23 H23C 109.5
N1 C23A H23D 109.5
N1 C23A H23E 109.5
H23D C23A H23E 109.5
N1 C23A H23F 109.5
H23D C23A H23F 109.5
H23E C23A H23F 109.5

loop_
_geom_bond_atom_site_label_1
_geom_bond_atom_site_label_2
_geom_bond_distance
S1 O2 1.420(2)
S1 O1 1.420(2)
S1 N2 1.712(3)
S1 C17A 1.732(4)
S1 C17 1.747(4)
O3 C15 1.222(4)
N1 C15 1.391(5)
N1 C14 1.400(5)
N1 C23 1.493(9)
N1 C23A 1.524(9)
N2 N3 1.374(3)
N2 C16 1.385(4)
N3 C1 1.322(3)
C1 C8 1.420(3)
C1 C2 1.485(3)
C2 C3 1.358(4)
C2 C7 1.361(4)
C3 C4 1.396(4)
C3 H3 0.9500
C4 C5 1.342(5)
C4 H4 0.9500
C5 C6 1.351(5)
C5 H5 0.9500
C6 C7 1.391(4)
C6 H6 0.9500
C7 H7 0.9500
C8 C16 1.375(4)
C8 C9 1.441(4)
C9 C10 1.398(5)
C9 C14 1.415(4)
C10 C11 1.377(4)
C10 H10 0.9500
C11 C12 1.387(5)
C11 H11 0.9500
C12 C13 1.375(6)
C12 H12 0.9500
C13 C14 1.406(6)
C13 H13 0.9500
C15 C16 1.451(4)
C17 C18 1.3900
C17 C22 1.3900
C18 C19 1.3900
C18 H18 0.9500
C19 C20 1.3900
C19 H19 0.9500
C20 C21 1.3900
C20 H20 0.9500
C21 C22 1.3900
C21 H21 0.9500
C22 H22 0.9500
C17A C18A 1.3900
C17A C22A 1.3900
C18A C19A 1.3900
C18A H18A 0.9500
C19A C20A 1.3900
C19A H19A 0.9500
C20A C21A 1.3900
C20A H20A 0.9500
C21A C22A 1.3900
C21A H21A 0.9500
C22A H22A 0.9500
C23 H23A 0.9800
C23 H23B 0.9800
C23 H23C 0.9800
C23A H23D 0.9800
C23A H23E 0.9800
C23A H23F 0.9800
